data_1534853
loop_
_publ_author_name
'Maafi, K.'
'Glaum, R.'
'Gruehn, R.'

_publ_section_title
;
 Beitraege zum thermischen Verhalten und zur Kristallchemie von
 wasserfreien Phosphaten. XXXI. (Mg1-x Crx)2 P2 O7, Ca Cr P2 O7, Sr Cr P2
 O7 und Ba Cr P2 O7 - neue Diphosphate des zweiwertigen Chroms
;
_journal_name_full 'Zeitschrift fuer Anorganische und Allgemeine Chemie'
_journal_page_first 2081
_journal_page_last 2090
_journal_volume 627
_journal_year 2001
_chemical_formula_sum 'Ca Cr O7 P2'
_chemical_name_systematic 'Ca Cr (P2 O7)'
_space_group_IT_number 2
_symmetry_space_group_name_Hall '-P 1'
_symmetry_space_group_name_H-M 'P -1'
_cell_angle_alpha 83.12
_cell_angle_beta 88.37
_cell_angle_gamma 67.72
_cell_formula_units_Z 2
_cell_length_a 6.312
_cell_length_b 6.499
_cell_length_c 6.916
_cell_volume 260.590
_citation_journal_id_ASTM ZAACAB
_cod_data_source_file Maafi_ZAACAB_2001_130.cif
_cod_data_source_block Ca1Cr1O7P2
_cod_original_cell_volume 260.5902
_cod_original_formula_sum 'Ca1 Cr1 O7 P2'
_cod_database_code 1534853

loop_
_symmetry_equiv_pos_as_xyz
x,y,z
-x,-y,-z

loop_
_atom_site_label
_atom_site_type_symbol
_atom_site_fract_x
_atom_site_fract_y
_atom_site_fract_z
_atom_site_occupancy
_atom_site_U_iso_or_equiv
O6 O-2 0.7479 0.2036 0.7773 1 0.0
Cr1 Cr+2 0.27136 0.11068 0.1573 1 0.0
O2 O-2 0.0413 0.3796 0.7606 1 0.0
O7 O-2 -0.075 0.2487 0.0847 1 0.0
O4 O-2 0.3548 0.3762 0.5445 1 0.0
O3 O-2 0.3866 0.0226 0.7659 1 0.0
O1 O-2 0.1247 0.1428 0.4817 1 0.0
P2 P+5 0.82695 0.35439 0.88105 1 0.0
Ca1 Ca+2 0.71559 0.26306 0.3844 1 0.0
P1 P+5 0.23503 0.22707 0.63119 1 0.0
O5 O-2 0.6595 0.5949 0.8756 1 0.0
